data_2227286
loop_
_publ_author_name
'Jasinski, Jerry P.'
'Guild, Curtis J.'
'Chidan Kumar, C. S.'
'Yathirajan, H. S.'
'Mayekar, A. N.'

_publ_section_title
;
 (1<i>E</i>)-1-(3-Bromophenyl)ethanone 2,4-dinitrophenylhydrazone
;
_journal_coeditor_code BV2160
_journal_issue 11
_journal_name_full 'Acta Crystallographica Section E'
_journal_page_first o2832
_journal_page_last o2833
_journal_paper_doi 10.1107/S1600536810037980
_journal_volume 66
_journal_year 2010
_chemical_formula_iupac 'C14 H11 Br N4 O4'
_chemical_formula_moiety 'C14 H11 Br N4 O4'
_chemical_formula_sum 'C14 H11 Br N4 O4'
_chemical_formula_weight 379.18
_chemical_name_systematic
;
(1<i>E</i>)-1-(3-Bromophenyl)ethanone 2,4-dinitrophenylhydrazone
;
_space_group_IT_number 2
_symmetry_cell_setting triclinic
_symmetry_space_group_name_Hall '-P 1'
_symmetry_space_group_name_H-M 'P -1'
_atom_sites_solution_hydrogens geom
_atom_sites_solution_primary direct
_atom_sites_solution_secondary difmap
_cell_angle_alpha 91.894(2)
_cell_angle_beta 90.553(2)
_cell_angle_gamma 97.128(2)
_cell_formula_units_Z 4
_cell_length_a 7.7546(9)
_cell_length_b 13.4362(15)
_cell_length_c 14.1884(16)
_cell_measurement_reflns_used 5432
_cell_measurement_temperature 100(2)
_cell_measurement_theta_max 30.78
_cell_measurement_theta_min 2.65
_cell_volume 1466.0(3)
_computing_cell_refinement '<i>SAINT</i> (Bruker, 2008)'
_computing_data_collection '<i>APEX2</i> (Bruker, 2008)'
_computing_data_reduction '<i>SAINT</i> (Bruker, 2008)'
_computing_molecular_graphics '<i>SHELXTL</i> (Sheldrick, 2008)'
_computing_publication_material '<i>SHELXTL</i> (Sheldrick, 2008)'
_computing_structure_refinement 'SHELXL97 (Sheldrick, 2008)'
_computing_structure_solution 'SHELXS97 (Sheldrick, 2008)'
_diffrn_ambient_temperature 100(2)
_diffrn_measured_fraction_theta_full 0.996
_diffrn_measured_fraction_theta_max 0.895
_diffrn_measurement_device_type 'Bruker APEXII CCD'
_diffrn_measurement_method '\w scans'
_diffrn_radiation_monochromator graphite
_diffrn_radiation_source 'fine-focus sealed tube'
_diffrn_radiation_type MoK\a
_diffrn_radiation_wavelength 0.71073
_diffrn_reflns_av_R_equivalents 0.0237
_diffrn_reflns_av_sigmaI/netI 0.0397
_diffrn_reflns_limit_h_max 11
_diffrn_reflns_limit_h_min -11
_diffrn_reflns_limit_k_max 19
_diffrn_reflns_limit_k_min -19
_diffrn_reflns_limit_l_max 19
_diffrn_reflns_limit_l_min -20
_diffrn_reflns_number 16795
_diffrn_reflns_theta_full 25.00
_diffrn_reflns_theta_max 31.28
_diffrn_reflns_theta_min 1.44
_exptl_absorpt_coefficient_mu 2.831
_exptl_absorpt_correction_T_max 0.7463
_exptl_absorpt_correction_T_min 0.5473
_exptl_absorpt_correction_type multi-scan
_exptl_absorpt_process_details '(SADABS; Bruker, 2008)'
_exptl_crystal_colour orange
_exptl_crystal_density_diffrn 1.718
_exptl_crystal_density_method 'not measured'
_exptl_crystal_description block
_exptl_crystal_F_000 760
_exptl_crystal_size_max 0.55
_exptl_crystal_size_mid 0.55
_exptl_crystal_size_min 0.24
_refine_diff_density_max 1.437
_refine_diff_density_min -0.767
_refine_ls_extinction_method none
_refine_ls_goodness_of_fit_ref 1.035
_refine_ls_hydrogen_treatment constr
_refine_ls_matrix_type full
_refine_ls_number_parameters 428
_refine_ls_number_reflns 8581
_refine_ls_number_restraints 2
_refine_ls_restrained_S_all 1.041
_refine_ls_R_factor_all 0.0571
_refine_ls_R_factor_gt 0.0404
_refine_ls_shift/su_max 0.002
_refine_ls_shift/su_mean 0.000
_refine_ls_structure_factor_coef Fsqd
_refine_ls_weighting_details 'calc w=1/[\s^2^(Fo^2^)+(0.0490P)^2^+0.9159P] where P=(Fo^2^+2Fc^2^)/3'
_refine_ls_weighting_scheme calc
_refine_ls_wR_factor_gt 0.0958
_refine_ls_wR_factor_ref 0.1022
_reflns_number_gt 6680
_reflns_number_total 8581
_reflns_threshold_expression I>2\s(I)
_cod_data_source_file bv2160.cif
_cod_data_source_block I
_cod_database_code 2227286

loop_
_symmetry_equiv_pos_as_xyz
'x, y, z'
'-x, -y, -z'

loop_
_atom_site_type_symbol
_atom_site_label
_atom_site_fract_x
_atom_site_fract_y
_atom_site_fract_z
_atom_site_U_iso_or_equiv
_atom_site_adp_type
_atom_site_calc_flag
_atom_site_refinement_flags
_atom_site_occupancy
_atom_site_disorder_assembly
_atom_site_disorder_group
C C11B 0.3320(3) 0.11977(16) 0.42870(18) 0.0279(5) Uani d PD 0.8734(10) A 1
C C13B 0.4862(3) 0.17310(18) 0.56961(15) 0.0281(5) Uani d P 0.8734(10) A 1
H H13B 0.5206 0.1596 0.6319 0.034 Uiso calc PR 0.8734(10) A 1
C C11C 0.3320(3) 0.11977(16) 0.42870(18) 0.0279(5) Uani d P 0.1266(10) A 2
H H11C 0.2387 0.0610 0.3838 0.034 Uiso d PR 0.1266(10) A 2
C C13C 0.4862(3) 0.17310(18) 0.56961(15) 0.0281(5) Uani d PD 0.1266(10) A 2
Br Br2B 0.19142(4) 0.02208(2) 0.36023(3) 0.04126(11) Uani d PD 0.8734(10) A 1
Br Br2C 0.5634(3) 0.13884(16) 0.68483(14) 0.0364(7) Uani d PD 0.1266(10) A 2
O O1B 0.7504(2) 0.67942(12) 0.30264(11) 0.0236(3) Uani d . 1 . .
O O2B 0.9336(2) 0.81206(12) 0.32857(12) 0.0291(4) Uani d . 1 . .
O O3B 1.2253(2) 0.88614(12) 0.61872(12) 0.0276(4) Uani d . 1 . .
O O4B 1.2248(2) 0.77225(13) 0.72350(11) 0.0265(3) Uani d . 1 . .
N N1B 0.7215(2) 0.53546(13) 0.42320(12) 0.0171(3) Uani d . 1 . .
H H1B 0.6906 0.5510 0.3677 0.021 Uiso d R 1 . .
N N2B 0.6603(2) 0.44461(13) 0.45865(13) 0.0178(3) Uani d . 1 . .
N N3B 0.8600(2) 0.73102(13) 0.35350(12) 0.0196(4) Uani d . 1 . .
N N4B 1.1765(2) 0.80244(14) 0.64777(13) 0.0198(4) Uani d . 1 . .
C C1B 0.8319(3) 0.60103(15) 0.47668(14) 0.0159(4) Uani d . 1 . .
C C2B 0.9025(3) 0.69629(15) 0.44510(14) 0.0161(4) Uani d . 1 . .
C C3B 1.0139(3) 0.76242(15) 0.50129(15) 0.0172(4) Uani d . 1 . .
H H3B 1.0591 0.8263 0.4793 0.021 Uiso calc R 1 . .
C C4B 1.0576(3) 0.73365(15) 0.58945(15) 0.0175(4) Uani d . 1 . .
C C5B 0.9929(3) 0.64026(15) 0.62373(15) 0.0180(4) Uani d . 1 . .
H H5B 1.0254 0.6220 0.6849 0.022 Uiso calc R 1 . .
C C6B 0.8825(3) 0.57554(15) 0.56820(14) 0.0171(4) Uani d . 1 . .
H H6B 0.8386 0.5120 0.5915 0.021 Uiso calc R 1 . .
C C7B 0.5594(3) 0.38472(15) 0.40366(15) 0.0176(4) Uani d . 1 . .
C C8B 0.5111(3) 0.41146(17) 0.30597(16) 0.0245(5) Uani d . 1 . .
H H6 0.4551 0.4730 0.3090 0.037 Uiso calc R 1 . .
H H7 0.4306 0.3566 0.2772 0.037 Uiso calc R 1 . .
H H8 0.6161 0.4223 0.2679 0.037 Uiso calc R 1 . .
C C9B 0.4959(3) 0.28630(15) 0.44326(16) 0.0189(4) Uani d . 1 A .
C C10B 0.3893(3) 0.21275(16) 0.39073(17) 0.0225(4) Uani d . 1 . .
H H10B 0.3554 0.2248 0.3295 0.027 Uiso d R 1 A .
C C12B 0.3816(3) 0.10017(17) 0.52082(19) 0.0291(5) Uani d . 1 . .
H H12B 0.3434 0.0379 0.5482 0.035 Uiso calc R 1 A 1
C C14B 0.5455(3) 0.26506(16) 0.53498(16) 0.0226(4) Uani d . 1 . .
H H14B 0.6185 0.3133 0.5724 0.027 Uiso calc R 1 A 1
Br Br1A 0.46515(3) 0.585783(17) 0.117323(18) 0.02724(7) Uani d . 1 . .
O O1A 1.1072(2) 1.23013(12) 0.17885(11) 0.0250(3) Uani d . 1 . .
O O2A 1.2017(2) 1.38349(12) 0.14856(12) 0.0279(4) Uani d . 1 . .
O O3A 1.1250(2) 1.52151(13) -0.14936(13) 0.0300(4) Uani d . 1 . .
O O4A 0.9604(3) 1.43670(13) -0.25602(12) 0.0320(4) Uani d . 1 . .
N N1A 0.9017(2) 1.11916(13) 0.05847(13) 0.0191(3) Uani d . 1 . .
H H1A 0.9406 1.1219 0.1156 0.023 Uiso d R 1 . .
N N2A 0.8042(2) 1.03459(13) 0.02230(13) 0.0199(4) Uani d . 1 . .
N N3A 1.1202(2) 1.30168(14) 0.12536(13) 0.0200(4) Uani d . 1 . .
N N4A 1.0306(3) 1.44583(15) -0.17722(14) 0.0241(4) Uani d . 1 . .
C C1A 0.9364(3) 1.19896(16) 0.00283(15) 0.0185(4) Uani d . 1 . .
C C2A 1.0392(3) 1.28937(16) 0.03282(15) 0.0179(4) Uani d . 1 . .
C C3A 1.0704(3) 1.37046(16) -0.02584(16) 0.0201(4) Uani d . 1 . .
H H3A 1.1401 1.4304 -0.0047 0.024 Uiso calc R 1 . .
C C4A 0.9983(3) 1.36193(16) -0.11485(16) 0.0210(4) Uani d . 1 . .
C C5A 0.8957(3) 1.27486(17) -0.14749(16) 0.0233(4) Uani d . 1 . .
H H5A 0.8470 1.2710 -0.2094 0.028 Uiso calc R 1 . .
C C6A 0.8655(3) 1.19486(17) -0.09004(15) 0.0223(4) Uani d . 1 . .
H H6A 0.7960 1.1356 -0.1127 0.027 Uiso calc R 1 . .
C C7A 0.7589(3) 0.96430(16) 0.08055(15) 0.0204(4) Uani d . 1 . .
C C8A 0.8080(5) 0.9730(2) 0.18295(19) 0.0453(8) Uani d . 1 . .
H H8A 0.7673 1.0332 0.2114 0.068 Uiso calc R 1 . .
H H8B 0.9347 0.9780 0.1898 0.068 Uiso calc R 1 . .
H H8C 0.7543 0.9136 0.2148 0.068 Uiso calc R 1 . .
C C9A 0.6534(3) 0.87396(16) 0.03918(15) 0.0183(4) Uani d . 1 . .
C C10A 0.6164(3) 0.78681(16) 0.09002(15) 0.0200(4) Uani d . 1 . .
H H10A 0.6583 0.7845 0.1530 0.024 Uiso calc R 1 . .
C C11A 0.5178(3) 0.70347(16) 0.04771(16) 0.0204(4) Uani d . 1 . .
C C12A 0.4544(3) 0.70369(17) -0.04363(16) 0.0237(4) Uani d . 1 . .
H H12A 0.3871 0.6460 -0.0713 0.028 Uiso calc R 1 . .
C C13A 0.4918(3) 0.79094(17) -0.09411(16) 0.0232(4) Uani d . 1 . .
H H13A 0.4496 0.7928 -0.1570 0.028 Uiso calc R 1 . .
C C14A 0.5887(3) 0.87411(17) -0.05387(15) 0.0212(4) Uani d . 1 . .
H H14A 0.6127 0.9328 -0.0894 0.025 Uiso calc R 1 . .

loop_
_atom_site_aniso_label
_atom_site_aniso_U_11
_atom_site_aniso_U_22
_atom_site_aniso_U_33
_atom_site_aniso_U_12
_atom_site_aniso_U_13
_atom_site_aniso_U_23
C11B 0.0214(11) 0.0159(10) 0.0454(15) -0.0015(8) -0.0004(10) -0.0014(9)
C13B 0.0296(12) 0.0218(11) 0.0332(13) 0.0029(9) 0.0039(10) 0.0080(9)
C11C 0.0214(11) 0.0159(10) 0.0454(15) -0.0015(8) -0.0004(10) -0.0014(9)
C13C 0.0296(12) 0.0218(11) 0.0332(13) 0.0029(9) 0.0039(10) 0.0080(9)
Br2B 0.03745(18) 0.01748(14) 0.0650(2) -0.00971(11) -0.01999(15) -0.00010(13)
Br2C 0.0462(13) 0.0301(11) 0.0300(11) -0.0101(8) -0.0098(9) 0.0181(8)
O1B 0.0299(8) 0.0207(8) 0.0189(7) -0.0016(6) -0.0053(6) 0.0013(6)
O2B 0.0428(10) 0.0198(8) 0.0217(8) -0.0101(7) -0.0024(7) 0.0078(6)
O3B 0.0326(9) 0.0194(8) 0.0283(9) -0.0068(6) -0.0036(7) -0.0008(6)
O4B 0.0268(8) 0.0307(9) 0.0207(8) -0.0016(7) -0.0068(6) 0.0010(7)
N1B 0.0200(8) 0.0139(8) 0.0165(8) -0.0017(6) -0.0017(7) 0.0031(6)
N2B 0.0185(8) 0.0137(8) 0.0205(9) -0.0011(6) 0.0012(7) 0.0023(6)
N3B 0.0252(9) 0.0164(8) 0.0167(8) 0.0007(7) 0.0006(7) 0.0010(7)
N4B 0.0167(8) 0.0199(9) 0.0217(9) -0.0012(6) -0.0006(7) -0.0029(7)
C1B 0.0162(9) 0.0152(9) 0.0159(9) 0.0004(7) 0.0021(7) 0.0004(7)
C2B 0.0191(9) 0.0149(9) 0.0140(9) 0.0001(7) -0.0004(7) 0.0025(7)
C3B 0.0174(9) 0.0140(9) 0.0197(10) -0.0005(7) 0.0021(7) 0.0005(7)
C4B 0.0160(9) 0.0167(9) 0.0187(10) -0.0012(7) -0.0006(7) -0.0017(7)
C5B 0.0189(9) 0.0177(9) 0.0173(9) 0.0015(7) 0.0000(7) 0.0023(7)
C6B 0.0188(9) 0.0146(9) 0.0176(9) 0.0004(7) 0.0003(7) 0.0021(7)
C7B 0.0166(9) 0.0153(9) 0.0204(10) 0.0001(7) 0.0007(7) 0.0020(7)
C8B 0.0285(11) 0.0208(11) 0.0221(11) -0.0059(8) -0.0054(9) 0.0047(8)
C9B 0.0160(9) 0.0152(9) 0.0255(11) 0.0012(7) 0.0027(8) 0.0009(8)
C10B 0.0186(10) 0.0168(10) 0.0314(12) 0.0001(8) -0.0006(8) -0.0012(8)
C12B 0.0275(12) 0.0163(10) 0.0437(15) 0.0014(8) 0.0060(10) 0.0070(10)
C14B 0.0231(10) 0.0182(10) 0.0260(11) -0.0001(8) 0.0016(9) 0.0017(8)
Br1A 0.02909(13) 0.01787(11) 0.03320(13) -0.00395(8) -0.00194(9) 0.00412(9)
O1A 0.0301(9) 0.0221(8) 0.0220(8) -0.0007(6) -0.0029(6) 0.0035(6)
O2A 0.0280(9) 0.0207(8) 0.0326(9) -0.0055(6) -0.0078(7) -0.0011(7)
O3A 0.0301(9) 0.0219(8) 0.0375(10) -0.0004(7) 0.0038(7) 0.0078(7)
O4A 0.0447(11) 0.0289(9) 0.0232(9) 0.0065(8) 0.0014(8) 0.0064(7)
N1A 0.0214(9) 0.0170(8) 0.0177(8) -0.0024(7) -0.0026(7) -0.0003(7)
N2A 0.0196(9) 0.0176(8) 0.0213(9) -0.0016(7) -0.0006(7) -0.0016(7)
N3A 0.0177(8) 0.0205(9) 0.0215(9) 0.0016(7) -0.0003(7) -0.0005(7)
N4A 0.0260(10) 0.0228(9) 0.0247(10) 0.0061(7) 0.0072(8) 0.0046(8)
C1A 0.0183(9) 0.0169(9) 0.0201(10) 0.0016(7) 0.0033(8) 0.0003(8)
C2A 0.0174(9) 0.0188(10) 0.0174(10) 0.0020(7) -0.0001(7) -0.0007(7)
C3A 0.0186(10) 0.0174(10) 0.0243(11) 0.0022(7) 0.0037(8) 0.0000(8)
C4A 0.0216(10) 0.0194(10) 0.0227(11) 0.0034(8) 0.0049(8) 0.0052(8)
C5A 0.0254(11) 0.0249(11) 0.0195(10) 0.0026(8) 0.0014(8) 0.0007(8)
C6A 0.0246(11) 0.0208(10) 0.0205(10) -0.0010(8) 0.0005(8) -0.0008(8)
C7A 0.0245(11) 0.0171(10) 0.0194(10) 0.0025(8) -0.0028(8) -0.0003(8)
C8A 0.088(2) 0.0196(12) 0.0236(13) -0.0116(13) -0.0209(14) 0.0033(10)
C9A 0.0182(9) 0.0169(9) 0.0198(10) 0.0025(7) -0.0006(8) -0.0014(8)
C10A 0.0206(10) 0.0194(10) 0.0197(10) 0.0016(8) -0.0021(8) 0.0008(8)
C11A 0.0193(10) 0.0170(10) 0.0245(11) 0.0006(7) 0.0013(8) 0.0006(8)
C12A 0.0203(10) 0.0230(11) 0.0268(11) 0.0001(8) -0.0018(8) -0.0038(9)
C13A 0.0235(11) 0.0279(11) 0.0175(10) 0.0016(8) -0.0040(8) -0.0023(8)
C14A 0.0248(10) 0.0203(10) 0.0185(10) 0.0024(8) -0.0012(8) 0.0016(8)

loop_
_atom_type_symbol
_atom_type_description
_atom_type_scat_dispersion_real
_atom_type_scat_dispersion_imag
_atom_type_scat_source
C C 0.0033 0.0016 'International Tables Vol C Tables 4.2.6.8 and 6.1.1.4'
H H 0.0000 0.0000 'International Tables Vol C Tables 4.2.6.8 and 6.1.1.4'
Br Br -0.2901 2.4595 'International Tables Vol C Tables 4.2.6.8 and 6.1.1.4'
N N 0.0061 0.0033 'International Tables Vol C Tables 4.2.6.8 and 6.1.1.4'
O O 0.0106 0.0060 'International Tables Vol C Tables 4.2.6.8 and 6.1.1.4'

loop_
_geom_angle_atom_site_label_1
_geom_angle_atom_site_label_2
_geom_angle_atom_site_label_3
_geom_angle_site_symmetry_1
_geom_angle_site_symmetry_3
_geom_angle
_geom_angle_publ_flag
C10B C11B C12B . . 119.6(2) ?
C10B C11B Br2B . . 121.40(19) ?
C12B C11B Br2B . . 118.98(17) ?
C10B C11B H11C . . 119.1 ?
C12B C11B H11C . . 121.2 ?
C12B C13B C14B . . 124.4(2) ?
C12B C13B H13B . . 117.8 ?
C14B C13B H13B . . 117.8 ?
C1B N1B N2B . . 119.14(17) ?
C1B N1B H1B . . 120.2 ?
N2B N1B H1B . . 120.6 ?
C7B N2B N1B . . 116.20(18) ?
O2B N3B O1B . . 121.78(18) ?
O2B N3B C2B . . 118.60(18) ?
O1B N3B C2B . . 119.62(17) ?
O3B N4B O4B . . 123.68(18) ?
O3B N4B C4B . . 118.75(18) ?
O4B N4B C4B . . 117.56(18) ?
N1B C1B C2B . . 122.79(18) ?
N1B C1B C6B . . 120.28(18) ?
C2B C1B C6B . . 116.93(18) ?
C3B C2B C1B . . 121.79(18) ?
C3B C2B N3B . . 116.10(17) ?
C1B C2B N3B . . 122.10(18) ?
C4B C3B C2B . . 118.59(18) ?
C4B C3B H3B . . 120.7 ?
C2B C3B H3B . . 120.7 ?
C3B C4B C5B . . 121.95(19) ?
C3B C4B N4B . . 118.55(18) ?
C5B C4B N4B . . 119.49(19) ?
C6B C5B C4B . . 119.20(19) ?
C6B C5B H5B . . 120.4 ?
C4B C5B H5B . . 120.4 ?
C5B C6B C1B . . 121.53(19) ?
C5B C6B H6B . . 119.2 ?
C1B C6B H6B . . 119.2 ?
N2B C7B C9B . . 115.24(19) ?
N2B C7B C8B . . 122.65(19) ?
C9B C7B C8B . . 122.10(19) ?
C7B C8B H6 . . 109.5 ?
C7B C8B H7 . . 109.5 ?
H6 C8B H7 . . 109.5 ?
C7B C8B H8 . . 109.5 ?
H6 C8B H8 . . 109.5 ?
H7 C8B H8 . . 109.5 ?
C10B C9B C14B . . 118.6(2) ?
C10B C9B C7B . . 121.6(2) ?
C14B C9B C7B . . 119.75(19) ?
C9B C10B C11B . . 120.9(2) ?
C9B C10B H10B . . 120.3 ?
C11B C10B H10B . . 118.8 ?
C13B C12B C11B . . 117.9(2) ?
C13B C12B H12B . . 121.1 ?
C11B C12B H12B . . 121.1 ?
C13B C14B C9B . . 118.6(2) ?
C13B C14B H14B . . 120.7 ?
C9B C14B H14B . . 120.7 ?
C1A N1A N2A . . 118.89(18) ?
C1A N1A H1A . . 120.3 ?
N2A N1A H1A . . 120.8 ?
C7A N2A N1A . . 116.76(18) ?
O2A N3A O1A . . 121.74(19) ?
O2A N3A C2A . . 118.64(18) ?
O1A N3A C2A . . 119.62(18) ?
O3A N4A O4A . . 123.5(2) ?
O3A N4A C4A . . 119.0(2) ?
O4A N4A C4A . . 117.6(2) ?
N1A C1A C2A . . 123.4(2) ?
N1A C1A C6A . . 119.72(19) ?
C2A C1A C6A . . 116.92(19) ?
C3A C2A C1A . . 121.85(19) ?
C3A C2A N3A . . 116.29(19) ?
C1A C2A N3A . . 121.84(18) ?
C4A C3A C2A . . 118.5(2) ?
C4A C3A H3A . . 120.8 ?
C2A C3A H3A . . 120.8 ?
C3A C4A C5A . . 121.8(2) ?
C3A C4A N4A . . 119.2(2) ?
C5A C4A N4A . . 119.0(2) ?
C6A C5A C4A . . 119.8(2) ?
C6A C5A H5A . . 120.1 ?
C4A C5A H5A . . 120.1 ?
C5A C6A C1A . . 121.1(2) ?
C5A C6A H6A . . 119.4 ?
C1A C6A H6A . . 119.4 ?
N2A C7A C9A . . 115.38(19) ?
N2A C7A C8A . . 122.9(2) ?
C9A C7A C8A . . 121.8(2) ?
C7A C8A H8A . . 109.5 ?
C7A C8A H8B . . 109.5 ?
H8A C8A H8B . . 109.5 ?
C7A C8A H8C . . 109.5 ?
H8A C8A H8C . . 109.5 ?
H8B C8A H8C . . 109.5 ?
C10A C9A C14A . . 118.40(19) ?
C10A C9A C7A . . 121.57(19) ?
C14A C9A C7A . . 120.02(19) ?
C11A C10A C9A . . 119.4(2) ?
C11A C10A H10A . . 120.3 ?
C9A C10A H10A . . 120.3 ?
C12A C11A C10A . . 122.2(2) ?
C12A C11A Br1A . . 118.45(16) ?
C10A C11A Br1A . . 119.39(17) ?
C11A C12A C13A . . 118.2(2) ?
C11A C12A H12A . . 120.9 ?
C13A C12A H12A . . 120.9 ?
C14A C13A C12A . . 120.7(2) ?
C14A C13A H13A . . 119.6 ?
C12A C13A H13A . . 119.6 ?
C13A C14A C9A . . 121.1(2) ?
C13A C14A H14A . . 119.4 ?
C9A C14A H14A . . 119.4 ?

loop_
_geom_bond_atom_site_label_1
_geom_bond_atom_site_label_2
_geom_bond_site_symmetry_2
_geom_bond_distance
_geom_bond_publ_flag
C11B C10B . 1.400(3) ?
C11B C12B . 1.401(4) ?
C11B Br2B . 1.843(2) ?
C11B H11C . 1.1703 ?
C13B C12B . 1.358(3) ?
C13B C14B . 1.372(3) ?
C13B H13B . 0.9500 ?
O1B N3B . 1.238(2) ?
O2B N3B . 1.229(2) ?
O3B N4B . 1.227(2) ?
O4B N4B . 1.232(2) ?
N1B C1B . 1.357(3) ?
N1B N2B . 1.367(2) ?
N1B H1B . 0.8604 ?
N2B C7B . 1.288(3) ?
N3B C2B . 1.444(3) ?
N4B C4B . 1.454(3) ?
C1B C2B . 1.417(3) ?
C1B C6B . 1.418(3) ?
C2B C3B . 1.386(3) ?
C3B C4B . 1.373(3) ?
C3B H3B . 0.9500 ?
C4B C5B . 1.397(3) ?
C5B C6B . 1.366(3) ?
C5B H5B . 0.9500 ?
C6B H6B . 0.9500 ?
C7B C9B . 1.483(3) ?
C7B C8B . 1.499(3) ?
C8B H6 . 0.9800 ?
C8B H7 . 0.9800 ?
C8B H8 . 0.9800 ?
C9B C10B . 1.397(3) ?
C9B C14B . 1.402(3) ?
C10B H10B . 0.9299 ?
C12B H12B . 0.9500 ?
C14B H14B . 0.9500 ?
Br1A C11A . 1.896(2) ?
O1A N3A . 1.239(2) ?
O2A N3A . 1.231(2) ?
O3A N4A . 1.229(3) ?
O4A N4A . 1.234(3) ?
N1A C1A . 1.354(3) ?
N1A N2A . 1.366(2) ?
N1A H1A . 0.8599 ?
N2A C7A . 1.294(3) ?
N3A C2A . 1.446(3) ?
N4A C4A . 1.455(3) ?
C1A C2A . 1.418(3) ?
C1A C6A . 1.419(3) ?
C2A C3A . 1.392(3) ?
C3A C4A . 1.372(3) ?
C3A H3A . 0.9500 ?
C4A C5A . 1.394(3) ?
C5A C6A . 1.369(3) ?
C5A H5A . 0.9500 ?
C6A H6A . 0.9500 ?
C7A C9A . 1.478(3) ?
C7A C8A . 1.496(3) ?
C8A H8A . 0.9800 ?
C8A H8B . 0.9800 ?
C8A H8C . 0.9800 ?
C9A C10A . 1.396(3) ?
C9A C14A . 1.408(3) ?
C10A C11A . 1.390(3) ?
C10A H10A . 0.9500 ?
C11A C12A . 1.382(3) ?
C12A C13A . 1.395(3) ?
C12A H12A . 0.9500 ?
C13A C14A . 1.372(3) ?
C13A H13A . 0.9500 ?
C14A H14A . 0.9500 ?

loop_
_geom_hbond_atom_site_label_D
_geom_hbond_atom_site_label_H
_geom_hbond_atom_site_label_A
_geom_hbond_site_symmetry_A
_geom_hbond_distance_DH
_geom_hbond_distance_HA
_geom_hbond_distance_DA
_geom_hbond_angle_DHA
N1B H1B O1B . 0.86 1.99 2.615(2) 128.6
N1A H1A O1A . 0.86 2.00 2.621(2) 127.9
C8B H7 O2A 1_445 0.98 2.60 3.241(3) 123.2
C12B H12B O3B 1_445 0.95 2.38 3.332(3) 175.4
C8A H8A O3B 2_776 0.98 2.61 3.369(3) 134.6
C13A H13A O4B 1_454 0.95 2.40 3.282(3) 153.5

loop_
_geom_torsion_atom_site_label_1
_geom_torsion_atom_site_label_2
_geom_torsion_atom_site_label_3
_geom_torsion_atom_site_label_4
_geom_torsion_site_symmetry_1
_geom_torsion_site_symmetry_2
_geom_torsion_site_symmetry_3
_geom_torsion_site_symmetry_4
_geom_torsion
_geom_torsion_publ_flag
C1B N1B N2B C7B . . . . -178.38(18) ?
N2B N1B C1B C2B . . . . 179.47(18) ?
N2B N1B C1B C6B . . . . -0.2(3) ?
N1B C1B C2B C3B . . . . 179.45(19) ?
C6B C1B C2B C3B . . . . -0.9(3) ?
N1B C1B C2B N3B . . . . 0.7(3) ?
C6B C1B C2B N3B . . . . -179.63(18) ?
O2B N3B C2B C3B . . . . 5.3(3) ?
O1B N3B C2B C3B . . . . -174.14(19) ?
O2B N3B C2B C1B . . . . -175.93(19) ?
O1B N3B C2B C1B . . . . 4.6(3) ?
C1B C2B C3B C4B . . . . 0.7(3) ?
N3B C2B C3B C4B . . . . 179.46(18) ?
C2B C3B C4B C5B . . . . -0.1(3) ?
C2B C3B C4B N4B . . . . 179.09(18) ?
O3B N4B C4B C3B . . . . 4.4(3) ?
O4B N4B C4B C3B . . . . -174.42(19) ?
O3B N4B C4B C5B . . . . -176.35(19) ?
O4B N4B C4B C5B . . . . 4.8(3) ?
C3B C4B C5B C6B . . . . -0.2(3) ?
N4B C4B C5B C6B . . . . -179.38(18) ?
C4B C5B C6B C1B . . . . -0.1(3) ?
N1B C1B C6B C5B . . . . -179.74(19) ?
C2B C1B C6B C5B . . . . 0.6(3) ?
N1B N2B C7B C9B . . . . 179.45(17) ?
N1B N2B C7B C8B . . . . 0.4(3) ?
N2B C7B C9B C10B . . . . -178.26(19) ?
C8B C7B C9B C10B . . . . 0.8(3) ?
N2B C7B C9B C14B . . . . 0.7(3) ?
C8B C7B C9B C14B . . . . 179.8(2) ?
C14B C9B C10B C11B . . . . 0.3(3) ?
C7B C9B C10B C11B . . . . 179.3(2) ?
C12B C11B C10B C9B . . . . 0.3(3) ?
Br2B C11B C10B C9B . . . . -179.97(17) ?
C14B C13B C12B C11B . . . . 0.5(4) ?
C10B C11B C12B C13B . . . . -0.6(4) ?
Br2B C11B C12B C13B . . . . 179.58(18) ?
C12B C13B C14B C9B . . . . 0.0(4) ?
C10B C9B C14B C13B . . . . -0.4(3) ?
C7B C9B C14B C13B . . . . -179.4(2) ?
C1A N1A N2A C7A . . . . -172.92(19) ?
N2A N1A C1A C2A . . . . -178.63(19) ?
N2A N1A C1A C6A . . . . 2.5(3) ?
N1A C1A C2A C3A . . . . -179.2(2) ?
C6A C1A C2A C3A . . . . -0.3(3) ?
N1A C1A C2A N3A . . . . 2.1(3) ?
C6A C1A C2A N3A . . . . -179.05(19) ?
O2A N3A C2A C3A . . . . 4.2(3) ?
O1A N3A C2A C3A . . . . -175.28(19) ?
O2A N3A C2A C1A . . . . -176.97(19) ?
O1A N3A C2A C1A . . . . 3.5(3) ?
C1A C2A C3A C4A . . . . 0.3(3) ?
N3A C2A C3A C4A . . . . 179.14(19) ?
C2A C3A C4A C5A . . . . 0.0(3) ?
C2A C3A C4A N4A . . . . -179.65(19) ?
O3A N4A C4A C3A . . . . 1.7(3) ?
O4A N4A C4A C3A . . . . -178.3(2) ?
O3A N4A C4A C5A . . . . -178.0(2) ?
O4A N4A C4A C5A . . . . 2.1(3) ?
C3A C4A C5A C6A . . . . -0.3(3) ?
N4A C4A C5A C6A . . . . 179.3(2) ?
C4A C5A C6A C1A . . . . 0.3(3) ?
N1A C1A C6A C5A . . . . 178.9(2) ?
C2A C1A C6A C5A . . . . 0.0(3) ?
N1A N2A C7A C9A . . . . 179.93(18) ?
N1A N2A C7A C8A . . . . 0.2(3) ?
N2A C7A C9A C10A . . . . 170.6(2) ?
C8A C7A C9A C10A . . . . -9.7(4) ?
N2A C7A C9A C14A . . . . -8.8(3) ?
C8A C7A C9A C14A . . . . 170.9(2) ?
C14A C9A C10A C11A . . . . 0.0(3) ?
C7A C9A C10A C11A . . . . -179.5(2) ?
C9A C10A C11A C12A . . . . 0.0(3) ?
C9A C10A C11A Br1A . . . . -179.19(16) ?
C10A C11A C12A C13A . . . . 0.1(3) ?
Br1A C11A C12A C13A . . . . 179.22(17) ?
C11A C12A C13A C14A . . . . -0.1(3) ?
C12A C13A C14A C9A . . . . 0.1(3) ?
C10A C9A C14A C13A . . . . 0.0(3) ?
C7A C9A C14A C13A . . . . 179.5(2) ?
